data_1560363
loop_
_publ_author_name
'Jayasinghe, Ashini S.'
'Payne, Maurice K.'
'Forbes, Tori Z.'

_publ_section_title
;
 Synthesis and characterization of heterometallic uranyl
 pyridinedicarboxylate compounds
;
_journal_name_full 'Journal of Solid State Chemistry'
_journal_page_first 25
_journal_page_last 31
_journal_paper_doi 10.1016/j.jssc.2017.07.002
_journal_volume 254
_journal_year 2017
_chemical_formula_sum 'C14 H14 Fe N2 O18 U'
_chemical_formula_weight 792.14
_space_group_IT_number 12
_space_group_name_Hall '-C 2y'
_space_group_name_H-M_alt 'C 1 2/m 1'
_symmetry_cell_setting monoclinic
_symmetry_Int_Tables_number 12
_symmetry_space_group_name_Hall '-C 2y'
_symmetry_space_group_name_H-M 'C 1 2/m 1'
_atom_sites_solution_hydrogens mixed
_audit_creation_date 2017-06-23T15:33:47-00:00
_audit_creation_method 'WinGX routine CIF_UPDATE'
_cell_angle_alpha 90
_cell_angle_beta 94.647(13)
_cell_angle_gamma 90
_cell_formula_units_Z 2
_cell_length_a 14.678(5)
_cell_length_b 7.0489(19)
_cell_length_c 10.906(3)
_cell_measurement_reflns_used 3012
_cell_measurement_temperature 100(2)
_cell_measurement_theta_max 20.13
_cell_measurement_theta_min 2.78
_cell_volume 1124.7(6)
_computing_cell_refinement 'APEX2 (Bruker AXS, 2006)'
_computing_data_collection 'Collect (Nonius BV, 1997-2000)'
_computing_data_reduction 'APEX2 (Bruker AXS, 2006)'
_computing_molecular_graphics 'CrystalMaker v2.5.0'
_computing_publication_material 'Bruker SHELXTL'
_computing_structure_refinement 'SHELXL-2016/6 (Sheldrick, 2016)'
_computing_structure_solution 'SHELXT 2014/4 (Sheldrick, 2014)'
_diffrn_ambient_temperature 100(2)
_diffrn_measured_fraction_theta_full 1
_diffrn_measured_fraction_theta_max 0.989
_diffrn_measurement_device_type KappaCCD
_diffrn_measurement_method 'CCD phi and omega scans'
_diffrn_radiation_type MoK\a
_diffrn_radiation_wavelength 0.71073
_diffrn_reflns_av_R_equivalents 0.0665
_diffrn_reflns_av_unetI/netI 0.0335
_diffrn_reflns_Laue_measured_fraction_full 1
_diffrn_reflns_Laue_measured_fraction_max 0.989
_diffrn_reflns_limit_h_max 17
_diffrn_reflns_limit_h_min -17
_diffrn_reflns_limit_k_max 8
_diffrn_reflns_limit_k_min -8
_diffrn_reflns_limit_l_max 13
_diffrn_reflns_limit_l_min -13
_diffrn_reflns_number 12345
_diffrn_reflns_point_group_measured_fraction_full 1
_diffrn_reflns_point_group_measured_fraction_max 0.989
_diffrn_reflns_theta_full 25.242
_diffrn_reflns_theta_max 25.469
_diffrn_reflns_theta_min 1.873
_diffrn_source 'sealed tube'
_exptl_absorpt_coefficient_mu 7.928
_exptl_absorpt_correction_T_max 0.924
_exptl_absorpt_correction_T_min 0.690
_exptl_absorpt_correction_type multi-scan
_exptl_absorpt_process_details SADABS
_exptl_crystal_colour brown
_exptl_crystal_density_diffrn 2.339
_exptl_crystal_description plates
_exptl_crystal_F_000 748
_exptl_crystal_size_max 0.08
_exptl_crystal_size_mid 0.04
_exptl_crystal_size_min 0.01
_refine_diff_density_max 0.924
_refine_diff_density_min -1.611
_refine_diff_density_rms 0.195
_refine_ls_extinction_method none
_refine_ls_goodness_of_fit_ref 1.136
_refine_ls_hydrogen_treatment mixed
_refine_ls_matrix_type full
_refine_ls_number_parameters 118
_refine_ls_number_reflns 1123
_refine_ls_number_restraints 92
_refine_ls_restrained_S_all 1.102
_refine_ls_R_factor_all 0.0441
_refine_ls_R_factor_gt 0.0376
_refine_ls_shift/su_max 0
_refine_ls_shift/su_mean 0
_refine_ls_structure_factor_coef Fsqd
_refine_ls_weighting_details 'w=1/[\s^2^(Fo^2^)+(0.0547P)^2^+12.6339P] where P=(Fo^2^+2Fc^2^)/3'
_refine_ls_weighting_scheme calc
_refine_ls_wR_factor_gt 0.0949
_refine_ls_wR_factor_ref 0.1022
_reflns_Friedel_coverage 0
_reflns_number_gt 1033
_reflns_number_total 1134
_reflns_threshold_expression 'I > 2\s(I)'
_cod_data_source_file mmc2.cif
_cod_data_source_block c2_a_a
_cod_original_cell_volume 1124.7(5)
_cod_original_sg_symbol_H-M 'C 2/m'
_cod_database_code 1560363

loop_
_symmetry_equiv_pos_as_xyz
'x, y, z'
'-x, y, -z'
'x+1/2, y+1/2, z'
'-x+1/2, y+1/2, -z'
'-x, -y, -z'
'x, -y, z'
'-x+1/2, -y+1/2, -z'
'x+1/2, -y+1/2, z'

loop_
_atom_site_label
_atom_site_type_symbol
_atom_site_fract_x
_atom_site_fract_y
_atom_site_fract_z
_atom_site_U_iso_or_equiv
_atom_site_adp_type
_atom_site_occupancy
_atom_site_site_symmetry_order
_atom_site_calc_flag
_atom_site_refinement_flags_posn
_atom_site_refinement_flags_adp
_atom_site_refinement_flags_occupancy
_atom_site_disorder_assembly
_atom_site_disorder_group
U1 U 0.5 0.5 0.5 0.0355(3) Uani 1 4 d S T P . .
Fe1 Fe 0.5 0.5 0 0.0301(5) Uani 1 4 d DS T P . .
O1 O 0.5 0.7485(12) 0.5 0.047(2) Uani 1 2 d S T P . .
O2 O 0.6265(5) 0.5 0.6695(7) 0.052(3) Uani 1 2 d S T P . .
O3 O 0.7707(5) 0.5 0.7523(6) 0.0362(18) Uani 1 2 d S T P . .
O4 O 0.6172(5) 0.5 0.1285(7) 0.047(2) Uani 1 2 d S T P . .
O5A O 0.5323(12) 0.526(7) 0.2899(16) 0.015(8) Uiso 0.25 1 d . . P . .
O5B O 0.5386(17) 0.425(4) 0.289(2) 0.021(9) Uiso 0.25 1 d . . P . .
O6 O 0.4284(6) 0.2939(13) 0.0966(8) 0.085(3) Uani 1 1 d D . . . .
H6B H 0.374(3) 0.236(13) 0.091(9) 0.102 Uiso 1 1 d D U . . .
H6A H 0.451(4) 0.194(11) 0.145(10) 0.102 Uiso 1 1 d D U . . .
OW1 O 0.9623(6) 0.5 0.8014(8) 0.047(2) Uani 1 2 d S T P . .
OW2 O 0.7649(17) 0.636(3) 0.9851(15) 0.224(11) Uani 0.5 1 d . . . A -1
N1 N 0.6715(5) 0.5 0.4477(7) 0.0241(17) Uani 1 2 d S T P . .
C1 C 0.7124(6) 0.5 0.6620(9) 0.028(2) Uani 1 2 d S T P . .
C2 C 0.7412(6) 0.5 0.5339(8) 0.0205(18) Uani 1 2 d S T P . .
C3 C 0.8302(6) 0.5 0.5078(10) 0.031(2) Uani 1 2 d S T P . .
H3 H 0.878077 0.5 0.571957 0.037 Uiso 1 2 calc R U P . .
C4 C 0.8494(7) 0.5 0.3867(10) 0.044(3) Uani 1 2 d S T P . .
H4 H 0.911085 0.5 0.366297 0.053 Uiso 1 2 calc R U P . .
C5 C 0.7793(7) 0.5 0.2948(10) 0.033(2) Uani 1 2 d S T P . .
H5 H 0.791271 0.5 0.210454 0.039 Uiso 1 2 calc R U P . .
C6 C 0.6913(6) 0.5 0.3298(9) 0.0236(19) Uani 1 2 d S T P . .
C7 C 0.6090(7) 0.5 0.2413(9) 0.043(3) Uani 1 2 d S T P . .

loop_
_atom_site_aniso_label
_atom_site_aniso_U_11
_atom_site_aniso_U_22
_atom_site_aniso_U_33
_atom_site_aniso_U_23
_atom_site_aniso_U_13
_atom_site_aniso_U_12
U1 0.0132(3) 0.0781(5) 0.0148(3) 0 -0.00181(19) 0
Fe1 0.0209(10) 0.0559(14) 0.0127(9) 0 -0.0028(8) 0
O1 0.028(4) 0.044(5) 0.064(6) 0 -0.019(4) 0
O2 0.016(3) 0.120(8) 0.017(4) 0 -0.007(3) 0
O3 0.016(3) 0.071(5) 0.020(3) 0 -0.006(3) 0
O4 0.020(4) 0.106(7) 0.016(3) 0 -0.002(3) 0
O6 0.069(5) 0.103(7) 0.077(5) 0.054(5) -0.020(4) -0.037(5)
OW1 0.035(5) 0.056(5) 0.046(5) 0 -0.007(4) 0
OW2 0.29(2) 0.28(2) 0.108(10) -0.056(13) 0.034(12) -0.12(2)
N1 0.016(3) 0.040(5) 0.015(3) 0 -0.002(3) 0
C1 0.015(4) 0.051(6) 0.018(4) 0 -0.005(3) 0
C2 0.015(4) 0.026(5) 0.020(4) 0 -0.003(3) 0
C3 0.013(4) 0.053(7) 0.025(4) 0 -0.002(3) 0
C4 0.016(4) 0.089(10) 0.027(5) 0 0.000(4) 0
C5 0.015(4) 0.058(7) 0.025(5) 0 0.002(3) 0
C6 0.017(4) 0.036(5) 0.017(4) 0 0.000(3) 0
C7 0.015(4) 0.100(10) 0.012(4) 0 -0.001(3) 0

loop_
_atom_type_symbol
_atom_type_description
_atom_type_scat_dispersion_real
_atom_type_scat_dispersion_imag
_atom_type_scat_source
C C 0.0033 0.0016 'International Tables Vol C Tables 4.2.6.8 and 6.1.1.4'
H H 0 0 'International Tables Vol C Tables 4.2.6.8 and 6.1.1.4'
N N 0.0061 0.0033 'International Tables Vol C Tables 4.2.6.8 and 6.1.1.4'
O O 0.0106 0.006 'International Tables Vol C Tables 4.2.6.8 and 6.1.1.4'
Fe Fe 0.3463 0.8444 'International Tables Vol C Tables 4.2.6.8 and 6.1.1.4'
U U -9.6767 9.6646 'International Tables Vol C Tables 4.2.6.8 and 6.1.1.4'

loop_
_geom_angle_atom_site_label_1
_geom_angle_atom_site_label_2
_geom_angle_atom_site_label_3
_geom_angle
_geom_angle_site_symmetry_1
_geom_angle_site_symmetry_3
O1 U1 O1 180 5_666 .
O1 U1 O5A 94.4(13) 5_666 .
O1 U1 O5A 85.6(13) . .
O1 U1 O5A 85.6(13) 5_666 6_565
O1 U1 O5A 94.4(13) . 6_565
O5A U1 O5A 9(3) . 6_565
O1 U1 O5A 94.4(13) 5_666 2_656
O1 U1 O5A 85.6(13) . 2_656
O5A U1 O5A 171(3) . 2_656
O5A U1 O5A 180 6_565 2_656
O1 U1 O5A 85.6(13) 5_666 5_666
O1 U1 O5A 94.4(13) . 5_666
O5A U1 O5A 180 . 5_666
O5A U1 O5A 171(3) 6_565 5_666
O5A U1 O5A 9(3) 2_656 5_666
O1 U1 O5B 77.6(6) 5_666 .
O1 U1 O5B 102.4(6) . .
O5A U1 O5B 16.9(12) . .
O5A U1 O5B 8.2(15) 6_565 .
O5A U1 O5B 171.8(15) 2_656 .
O5A U1 O5B 163.1(12) 5_666 .
O1 U1 O5B 102.4(6) 5_666 5_666
O1 U1 O5B 77.6(6) . 5_666
O5A U1 O5B 163.1(12) . 5_666
O5A U1 O5B 171.8(15) 6_565 5_666
O5A U1 O5B 8.2(15) 2_656 5_666
O5A U1 O5B 16.9(12) 5_666 5_666
O5B U1 O5B 180 . 5_666
O1 U1 O5B 102.4(6) 5_666 6_565
O1 U1 O5B 77.6(6) . 6_565
O5A U1 O5B 8.2(15) . 6_565
O5A U1 O5B 16.9(12) 6_565 6_565
O5A U1 O5B 163.1(12) 2_656 6_565
O5A U1 O5B 171.8(15) 5_666 6_565
O5B U1 O5B 24.7(12) . 6_565
O5B U1 O5B 155.3(12) 5_666 6_565
O1 U1 O5B 77.6(6) 5_666 2_656
O1 U1 O5B 102.4(6) . 2_656
O5A U1 O5B 171.8(15) . 2_656
O5A U1 O5B 163.1(12) 6_565 2_656
O5A U1 O5B 16.9(12) 2_656 2_656
O5A U1 O5B 8.2(15) 5_666 2_656
O5B U1 O5B 155.3(12) . 2_656
O5B U1 O5B 24.7(12) 5_666 2_656
O5B U1 O5B 180 6_565 2_656
O1 U1 O2 90.000(2) 5_666 5_666
O1 U1 O2 90.0000(10) . 5_666
O5A U1 O2 59.0(5) . 5_666
O5A U1 O2 59.0(5) 6_565 5_666
O5A U1 O2 121.0(5) 2_656 5_666
O5A U1 O2 121.0(5) 5_666 5_666
O5B U1 O2 61.7(6) . 5_666
O5B U1 O2 118.3(6) 5_666 5_666
O5B U1 O2 61.7(6) 6_565 5_666
O5B U1 O2 118.3(6) 2_656 5_666
O1 U1 O2 90.0000(10) 5_666 .
O1 U1 O2 90.0000(10) . .
O5A U1 O2 121.0(5) . .
O5A U1 O2 121.0(5) 6_565 .
O5A U1 O2 59.0(5) 2_656 .
O5A U1 O2 59.0(5) 5_666 .
O5B U1 O2 118.3(6) . .
O5B U1 O2 61.7(6) 5_666 .
O5B U1 O2 118.3(6) 6_565 .
O5B U1 O2 61.7(6) 2_656 .
O2 U1 O2 180 5_666 .
O6 Fe1 O6 86.4(6) . 6_565
O6 Fe1 O6 93.6(6) . 2_655
O6 Fe1 O6 180 6_565 2_655
O6 Fe1 O6 180.0(4) . 5_665
O6 Fe1 O6 93.6(6) 6_565 5_665
O6 Fe1 O6 86.4(6) 2_655 5_665
O6 Fe1 O4 94.5(2) . .
O6 Fe1 O4 94.5(2) 6_565 .
O6 Fe1 O4 85.5(2) 2_655 .
O6 Fe1 O4 85.5(2) 5_665 .
O6 Fe1 O4 85.5(2) . 5_665
O6 Fe1 O4 85.5(2) 6_565 5_665
O6 Fe1 O4 94.5(2) 2_655 5_665
O6 Fe1 O4 94.5(2) 5_665 5_665
O4 Fe1 O4 180 . 5_665
C1 O2 U1 129.1(6) . .
C7 O4 Fe1 120.8(7) . .
O5B O5A O5A 165(7) 6_565 6_565
O5B O5A O5B 157(10) 6_565 .
O5A O5A O5B 8(3) 6_565 .
O5B O5A C7 83(6) 6_565 .
O5A O5A C7 82(2) 6_565 .
O5B O5A C7 75(4) . .
O5B O5A U1 101(7) 6_565 .
O5A O5A U1 85.6(13) 6_565 .
O5B O5A U1 89(3) . .
C7 O5A U1 129.0(14) . .
O5A O5B O5A 8(5) 6_565 .
O5A O5B O5B 15(7) 6_565 6_565
O5A O5B O5B 8(3) . 6_565
O5A O5B C7 81(7) 6_565 .
O5A O5B C7 73(3) . .
O5B O5B C7 66.0(11) 6_565 .
O5A O5B U1 71(6) 6_565 .
O5A O5B U1 74(3) . .
O5B O5B U1 77.6(6) 6_565 .
C7 O5B U1 122.0(16) . .
Fe1 O6 H6B 139(4) . .
Fe1 O6 H6A 129(4) . .
H6B O6 H6A 88(3) . .
C2 N1 C6 117.6(8) . .
C2 N1 U1 122.8(6) . .
C6 N1 U1 119.6(6) . .
O3 C1 O2 124.6(9) . .
O3 C1 C2 120.7(9) . .
O2 C1 C2 114.7(8) . .
N1 C2 C3 123.2(9) . .
N1 C2 C1 113.7(8) . .
C3 C2 C1 123.1(8) . .
C2 C3 C4 118.5(9) . .
C2 C3 H3 120.8 . .
C4 C3 H3 120.8 . .
C3 C4 C5 120.1(10) . .
C3 C4 H4 119.9 . .
C5 C4 H4 119.9 . .
C4 C5 C6 117.4(10) . .
C4 C5 H5 121.3 . .
C6 C5 H5 121.3 . .
N1 C6 C5 123.1(9) . .
N1 C6 C7 113.3(8) . .
C5 C6 C7 123.5(9) . .
O4 C7 O5A 124.1(12) . 6_565
O4 C7 O5A 124.1(12) . .
O5A C7 O5A 16(5) 6_565 .
O4 C7 O5B 122.2(13) . .
O5A C7 O5B 16(3) 6_565 .
O5A C7 O5B 32(2) . .
O4 C7 O5B 122.2(13) . 6_565
O5A C7 O5B 32(2) 6_565 6_565
O5A C7 O5B 16(3) . 6_565
O5B C7 O5B 48(2) . 6_565
O4 C7 C6 120.2(9) . .
O5A C7 C6 115.0(11) 6_565 .
O5A C7 C6 115.0(11) . .
O5B C7 C6 111.8(13) . .
O5B C7 C6 111.8(13) 6_565 .

loop_
_geom_bond_atom_site_label_1
_geom_bond_atom_site_label_2
_geom_bond_distance
_geom_bond_site_symmetry_2
U1 O1 1.751(8) 5_666
U1 O1 1.751(8) .
U1 O5A 2.385(17) .
U1 O5A 2.385(17) 6_565
U1 O5A 2.385(17) 2_656
U1 O5A 2.385(17) 5_666
U1 O5B 2.48(2) .
U1 O5B 2.48(2) 5_666
U1 O5B 2.48(2) 6_565
U1 O5B 2.48(2) 2_656
U1 O2 2.511(7) 5_666
U1 O2 2.511(7) .
Fe1 O6 2.122(7) .
Fe1 O6 2.122(7) 6_565
Fe1 O6 2.122(7) 2_655
Fe1 O6 2.122(7) 5_665
Fe1 O4 2.129(7) .
Fe1 O4 2.129(7) 5_665
O2 C1 1.271(12) .
O3 C1 1.251(12) .
O4 C7 1.246(13) .
O5A O5B 0.36(6) 6_565
O5A O5A 0.37(10) 6_565
O5A O5B 0.72(5) .
O5A C7 1.30(2) .
O5B O5B 1.06(5) 6_565
O5B C7 1.30(3) .
O6 H6B 0.897(19) .
O6 H6A 0.92(2) .
N1 C2 1.332(12) .
N1 C6 1.340(12) .
C1 C2 1.492(13) .
C2 C3 1.360(13) .
C3 C4 1.373(15) .
C3 H3 0.95 .
C4 C5 1.377(15) .
C4 H4 0.95 .
C5 C6 1.377(14) .
C5 H5 0.95 .
C6 C7 1.483(13) .
